data_4308019
loop_
_publ_author_name
'Liqing Ma'
'Philip M. Imbesi'
'James B. Updegraff'
'Allen D. Hunter'
'John D. Protasiewicz'

_publ_section_title
;
Synthesis and Structural Studies of NCN Diimine Palladium Pincer Complexes
Bearingm-Terphenyl Scaffolds
;
_journal_name_full 'Inorganic Chemistry'
_journal_page_first 5220
_journal_page_last 5228
_journal_paper_doi 10.1021/ic062476a
_journal_volume 46
_journal_year 2007
_chemical_formula_sum 'C32 H35 I N2 Pd'
_chemical_formula_weight 680.92
_chemical_name_systematic
; 
 ? 
;
_space_group_IT_number 2
_symmetry_cell_setting triclinic
_symmetry_space_group_name_Hall '-P 1'
_symmetry_space_group_name_H-M 'P -1'
_atom_sites_solution_hydrogens geom
_atom_sites_solution_primary direct
_atom_sites_solution_secondary difmap
_audit_creation_method SHELXL-97
_cell_angle_alpha 88.3570(10)
_cell_angle_beta 85.1100(10)
_cell_angle_gamma 73.8930(10)
_cell_formula_units_Z 2
_cell_length_a 9.7013(2)
_cell_length_b 10.4575(2)
_cell_length_c 14.4524(3)
_cell_measurement_temperature 100(2)
_cell_volume 1403.51(5)
_computing_cell_refinement 'Bruker SMART'
_computing_data_collection 'Bruker SMART'
_computing_data_reduction 'Bruker SAINT'
_computing_molecular_graphics 'Bruker SHELXTL'
_computing_publication_material 'Bruker SHELXTL'
_computing_structure_refinement 'Bruker SHELXTL'
_computing_structure_solution 'Bruker SHELXTL'
_diffrn_ambient_temperature 100(2)
_diffrn_measured_fraction_theta_full 0.993
_diffrn_measured_fraction_theta_max 0.993
_diffrn_measurement_device_type 'Bruker SMART APEX2 CCD area detector'
_diffrn_measurement_method 'phi and omega scans'
_diffrn_radiation_monochromator graphite
_diffrn_radiation_source 'fine-focus sealed tube'
_diffrn_radiation_type MoK\a
_diffrn_radiation_wavelength 0.71073
_diffrn_reflns_av_R_equivalents 0.0174
_diffrn_reflns_av_sigmaI/netI 0.0162
_diffrn_reflns_limit_h_max 12
_diffrn_reflns_limit_h_min -12
_diffrn_reflns_limit_k_max 13
_diffrn_reflns_limit_k_min -13
_diffrn_reflns_limit_l_max 18
_diffrn_reflns_limit_l_min -18
_diffrn_reflns_number 22801
_diffrn_reflns_theta_full 27.50
_diffrn_reflns_theta_max 27.50
_diffrn_reflns_theta_min 2.03
_exptl_absorpt_coefficient_mu 1.784
_exptl_absorpt_correction_T_max 0.765
_exptl_absorpt_correction_T_min 0.694
_exptl_absorpt_correction_type multi-scan
_exptl_absorpt_process_details 'AXScale in Apex2 (Bruker, 2004)'
_exptl_crystal_density_diffrn 1.611
_exptl_crystal_density_method 'not measured'
_exptl_crystal_F_000 680
_exptl_crystal_size_max 0.20
_exptl_crystal_size_mid 0.15
_exptl_crystal_size_min 0.15
_refine_diff_density_max 1.427
_refine_diff_density_min -0.732
_refine_diff_density_rms 0.090
_refine_ls_extinction_method none
_refine_ls_goodness_of_fit_ref 1.169
_refine_ls_hydrogen_treatment constr
_refine_ls_matrix_type full
_refine_ls_number_parameters 325
_refine_ls_number_reflns 6411
_refine_ls_number_restraints 0
_refine_ls_restrained_S_all 1.169
_refine_ls_R_factor_all 0.0251
_refine_ls_R_factor_gt 0.0237
_refine_ls_shift/su_max 0.008
_refine_ls_shift/su_mean 0.001
_refine_ls_structure_factor_coef Fsqd
_refine_ls_weighting_details 'calc w=1/[\s^2^(Fo^2^)+(0.0097P)^2^+4.0710P] where P=(Fo^2^+2Fc^2^)/3'
_refine_ls_weighting_scheme calc
_refine_ls_wR_factor_gt 0.0600
_refine_ls_wR_factor_ref 0.0607
_reflns_number_gt 6085
_reflns_number_total 6411
_reflns_threshold_expression >2sigma(I)
_cod_data_source_file ic062476a-file001_2.cif
_cod_data_source_block 10
_cod_depositor_comments
;
The following automatic conversions were performed:
'_symmetry_cell_setting' value 'Triclinic' changed to 'triclinic'
according to '/home/saulius/struct/CIF-dictionaries/cif_core.dic'
dictionary named 'cif_core.dic' version 2.4.1 from 2010-06-29.

Automatic conversion script
Id: cif_fix_enum 1527 2010-12-29 10:47:43Z saulius 
;
_cod_database_code 4308019

loop_
_symmetry_equiv_pos_as_xyz
'x, y, z'
'-x, -y, -z'

loop_
_atom_site_label
_atom_site_type_symbol
_atom_site_fract_x
_atom_site_fract_y
_atom_site_fract_z
_atom_site_U_iso_or_equiv
_atom_site_adp_type
_atom_site_occupancy
_atom_site_symmetry_multiplicity
_atom_site_calc_flag
_atom_site_refinement_flags
_atom_site_disorder_assembly
_atom_site_disorder_group
Pd1 Pd 0.58919(2) 0.157787(19) 0.263140(13) 0.01133(5) Uani 1 1 d . . .
I1 I 0.410095(19) -0.001561(18) 0.279500(12) 0.01711(5) Uani 1 1 d . . .
N1 N 0.6153(2) 0.1420(2) 0.12249(15) 0.0136(4) Uani 1 1 d . . .
C1 C 0.7324(3) 0.2615(3) 0.25085(18) 0.0146(5) Uani 1 1 d . . .
C14 C 0.6859(3) 0.0075(3) 0.08239(18) 0.0144(5) Uani 1 1 d . . .
H14 H 0.6168 -0.0475 0.0951 0.017 Uiso 1 1 calc R . .
C27 C 0.4296(3) 0.2692(3) 0.44400(18) 0.0145(5) Uani 1 1 d . . .
H27 H 0.3614 0.2136 0.4401 0.017 Uiso 1 1 calc R . .
C20 C 0.9007(3) 0.0792(3) 0.33845(18) 0.0158(5) Uani 1 1 d . . .
C12 C 0.4977(3) 0.3787(3) 0.10602(19) 0.0182(5) Uani 1 1 d . . .
C6 C 0.7062(3) 0.3826(3) 0.20117(18) 0.0172(5) Uani 1 1 d . . .
C7 C 0.5629(3) 0.4446(3) 0.16512(19) 0.0178(5) Uani 1 1 d . . .
C25 C 0.8156(3) 0.0495(3) 0.41542(18) 0.0155(5) Uani 1 1 d . . .
C13 C 0.5672(3) 0.2427(3) 0.07074(18) 0.0164(5) Uani 1 1 d . . .
H13 H 0.5765 0.2295 0.0055 0.020 Uiso 1 1 calc R . .
C2 C 0.8659(3) 0.2088(3) 0.28747(18) 0.0159(5) Uani 1 1 d . . .
C24 C 0.8638(3) -0.0689(3) 0.46528(19) 0.0183(5) Uani 1 1 d . . .
H24 H 0.8087 -0.0854 0.5196 0.022 Uiso 1 1 calc R . .
C15 C 0.7252(3) 0.0043(3) -0.02232(19) 0.0204(6) Uani 1 1 d . . .
H15A H 0.7927 0.0588 -0.0379 0.024 Uiso 1 1 calc R . .
H15B H 0.6374 0.0425 -0.0552 0.024 Uiso 1 1 calc R . .
C22 C 1.0741(3) -0.1364(3) 0.3589(2) 0.0213(6) Uani 1 1 d . . .
H22 H 1.1607 -0.2005 0.3380 0.026 Uiso 1 1 calc R . .
C26 C 0.6750(3) 0.1370(3) 0.45223(18) 0.0150(5) Uani 1 1 d . . .
H26 H 0.6609 0.1545 0.5170 0.018 Uiso 1 1 calc R . .
C11 C 0.3666(3) 0.4453(3) 0.0719(2) 0.0229(6) Uani 1 1 d . . .
H11 H 0.3258 0.4015 0.0293 0.027 Uiso 1 1 calc R . .
C19 C 0.8177(3) -0.0566(3) 0.1346(2) 0.0225(6) Uani 1 1 d . . .
H19A H 0.7892 -0.0560 0.2020 0.027 Uiso 1 1 calc R . .
H19B H 0.8885 -0.0044 0.1237 0.027 Uiso 1 1 calc R . .
C3 C 0.9725(3) 0.2763(3) 0.2737(2) 0.0201(6) Uani 1 1 d . . .
H3 H 1.0629 0.2406 0.2985 0.024 Uiso 1 1 calc R . .
C28 C 0.4256(3) 0.3044(3) 0.54569(19) 0.0223(6) Uani 1 1 d . . .
H28A H 0.4936 0.3579 0.5530 0.027 Uiso 1 1 calc R . .
H28B H 0.4561 0.2218 0.5829 0.027 Uiso 1 1 calc R . .
C4 C 0.9466(3) 0.3950(3) 0.2239(2) 0.0232(6) Uani 1 1 d . . .
H4 H 1.0196 0.4397 0.2141 0.028 Uiso 1 1 calc R . .
C5 C 0.8137(3) 0.4484(3) 0.1885(2) 0.0214(6) Uani 1 1 d . . .
H5 H 0.7958 0.5303 0.1554 0.026 Uiso 1 1 calc R . .
C21 C 1.0298(3) -0.0161(3) 0.31198(19) 0.0186(5) Uani 1 1 d . . .
H21 H 1.0890 0.0021 0.2604 0.022 Uiso 1 1 calc R . .
C29 C 0.2729(3) 0.3838(3) 0.5813(2) 0.0238(6) Uani 1 1 d . . .
H29A H 0.2075 0.3262 0.5805 0.029 Uiso 1 1 calc R . .
H29B H 0.2736 0.4106 0.6463 0.029 Uiso 1 1 calc R . .
C32 C 0.3749(3) 0.3929(3) 0.3851(2) 0.0242(6) Uani 1 1 d . . .
H32A H 0.3747 0.3667 0.3198 0.029 Uiso 1 1 calc R . .
H32B H 0.4401 0.4507 0.3866 0.029 Uiso 1 1 calc R . .
C23 C 0.9912(3) -0.1627(3) 0.4363(2) 0.0217(6) Uani 1 1 d . . .
H23 H 1.0215 -0.2443 0.4693 0.026 Uiso 1 1 calc R . .
C8 C 0.4906(4) 0.5772(3) 0.1892(2) 0.0235(6) Uani 1 1 d . . .
H8 H 0.5341 0.6243 0.2277 0.028 Uiso 1 1 calc R . .
C17 C 0.9267(3) -0.2062(3) -0.0017(2) 0.0267(7) Uani 1 1 d . . .
H17A H 0.9650 -0.3003 -0.0211 0.032 Uiso 1 1 calc R . .
H17B H 1.0029 -0.1609 -0.0171 0.032 Uiso 1 1 calc R . .
C16 C 0.7953(4) -0.1396(3) -0.0540(2) 0.0260(6) Uani 1 1 d . . .
H16A H 0.7239 -0.1914 -0.0440 0.031 Uiso 1 1 calc R . .
H16B H 0.8245 -0.1399 -0.1214 0.031 Uiso 1 1 calc R . .
C30 C 0.2168(4) 0.5065(3) 0.5230(2) 0.0258(6) Uani 1 1 d . . .
H30A H 0.2755 0.5690 0.5294 0.031 Uiso 1 1 calc R . .
H30B H 0.1162 0.5515 0.5457 0.031 Uiso 1 1 calc R . .
C10 C 0.2946(4) 0.5746(3) 0.0991(2) 0.0279(7) Uani 1 1 d . . .
H10 H 0.2032 0.6176 0.0776 0.034 Uiso 1 1 calc R . .
C18 C 0.8868(4) -0.1999(3) 0.1026(2) 0.0314(7) Uani 1 1 d . . .
H18A H 0.9744 -0.2382 0.1356 0.038 Uiso 1 1 calc R . .
H18B H 0.8189 -0.2539 0.1187 0.038 Uiso 1 1 calc R . .
C9 C 0.3579(4) 0.6402(3) 0.1580(2) 0.0272(7) Uani 1 1 d . . .
H9 H 0.3096 0.7287 0.1770 0.033 Uiso 1 1 calc R . .
C31 C 0.2222(4) 0.4704(4) 0.4211(2) 0.0323(8) Uani 1 1 d . . .
H31A H 0.1905 0.5528 0.3839 0.039 Uiso 1 1 calc R . .
H31B H 0.1554 0.4157 0.4138 0.039 Uiso 1 1 calc R . .
N2 N 0.5720(2) 0.1902(2) 0.40229(15) 0.0133(4) Uani 1 1 d . . .

loop_
_atom_site_aniso_label
_atom_site_aniso_U_11
_atom_site_aniso_U_22
_atom_site_aniso_U_33
_atom_site_aniso_U_23
_atom_site_aniso_U_13
_atom_site_aniso_U_12
Pd1 0.01168(9) 0.01143(9) 0.01055(9) -0.00009(7) 0.00036(7) -0.00303(7)
I1 0.01645(9) 0.02281(10) 0.01500(9) 0.00120(6) -0.00120(6) -0.01041(7)
N1 0.0133(10) 0.0140(11) 0.0135(10) -0.0015(8) 0.0003(8) -0.0040(8)
C1 0.0178(13) 0.0128(12) 0.0139(12) -0.0034(9) 0.0033(10) -0.0066(10)
C14 0.0142(12) 0.0125(12) 0.0159(12) -0.0025(9) 0.0003(9) -0.0026(10)
C27 0.0128(12) 0.0146(12) 0.0144(12) -0.0018(9) 0.0016(9) -0.0018(10)
C20 0.0149(12) 0.0182(13) 0.0154(12) -0.0020(10) -0.0033(10) -0.0056(10)
C12 0.0209(14) 0.0144(13) 0.0166(13) 0.0039(10) 0.0035(10) -0.0020(11)
C6 0.0219(14) 0.0144(12) 0.0148(12) -0.0031(10) 0.0041(10) -0.0056(11)
C7 0.0237(14) 0.0139(13) 0.0137(12) 0.0027(10) 0.0035(10) -0.0032(11)
C25 0.0141(12) 0.0176(13) 0.0151(12) -0.0026(10) -0.0032(10) -0.0042(10)
C13 0.0169(13) 0.0186(13) 0.0135(12) 0.0004(10) 0.0000(10) -0.0050(10)
C2 0.0171(13) 0.0183(13) 0.0131(12) -0.0036(10) 0.0024(10) -0.0065(10)
C24 0.0156(13) 0.0211(14) 0.0189(13) 0.0003(11) -0.0021(10) -0.0061(11)
C15 0.0242(14) 0.0201(14) 0.0140(13) -0.0037(10) -0.0031(11) -0.0008(11)
C22 0.0132(13) 0.0227(14) 0.0256(14) -0.0057(11) -0.0021(11) -0.0002(11)
C26 0.0165(12) 0.0156(12) 0.0128(12) -0.0014(9) 0.0003(9) -0.0048(10)
C11 0.0243(15) 0.0211(14) 0.0216(14) 0.0052(11) -0.0007(11) -0.0042(12)
C19 0.0248(15) 0.0180(14) 0.0205(14) -0.0009(11) -0.0070(11) 0.0025(11)
C3 0.0177(13) 0.0248(15) 0.0191(13) -0.0057(11) 0.0029(10) -0.0090(11)
C28 0.0215(14) 0.0261(15) 0.0141(13) -0.0041(11) 0.0001(11) 0.0020(12)
C4 0.0270(15) 0.0237(15) 0.0236(14) -0.0070(11) 0.0074(12) -0.0168(12)
C5 0.0307(16) 0.0172(13) 0.0176(13) -0.0027(10) 0.0065(11) -0.0108(12)
C21 0.0143(13) 0.0254(14) 0.0168(13) -0.0035(11) -0.0012(10) -0.0061(11)
C29 0.0238(15) 0.0242(15) 0.0188(14) -0.0042(11) 0.0039(11) -0.0002(12)
C32 0.0239(15) 0.0208(14) 0.0203(14) 0.0000(11) 0.0043(11) 0.0050(12)
C23 0.0198(14) 0.0180(14) 0.0268(15) 0.0020(11) -0.0066(11) -0.0031(11)
C8 0.0336(17) 0.0174(14) 0.0170(13) 0.0012(11) 0.0044(12) -0.0049(12)
C17 0.0263(16) 0.0247(15) 0.0226(15) -0.0082(12) -0.0009(12) 0.0041(12)
C16 0.0300(16) 0.0235(15) 0.0212(14) -0.0098(12) -0.0044(12) -0.0002(13)
C30 0.0269(16) 0.0187(14) 0.0258(15) -0.0047(12) 0.0056(12) 0.0018(12)
C10 0.0236(15) 0.0237(16) 0.0296(16) 0.0092(12) 0.0024(12) 0.0028(12)
C18 0.0390(19) 0.0226(16) 0.0227(15) -0.0041(12) -0.0055(13) 0.0091(14)
C9 0.0355(17) 0.0153(14) 0.0228(15) 0.0029(11) 0.0081(13) 0.0031(12)
C31 0.0292(17) 0.0309(17) 0.0241(16) -0.0003(13) 0.0003(13) 0.0121(14)
N2 0.0130(10) 0.0123(10) 0.0143(10) -0.0004(8) 0.0013(8) -0.0033(8)

loop_
_atom_type_symbol
_atom_type_description
_atom_type_scat_dispersion_real
_atom_type_scat_dispersion_imag
_atom_type_scat_source
C C 0.0033 0.0016 'International Tables Vol C Tables 4.2.6.8 and 6.1.1.4'
H H 0.0000 0.0000 'International Tables Vol C Tables 4.2.6.8 and 6.1.1.4'
N N 0.0061 0.0033 'International Tables Vol C Tables 4.2.6.8 and 6.1.1.4'
Pd Pd -0.9988 1.0072 'International Tables Vol C Tables 4.2.6.8 and 6.1.1.4'
I I -0.4742 1.8119 'International Tables Vol C Tables 4.2.6.8 and 6.1.1.4'

loop_
_geom_angle_atom_site_label_1
_geom_angle_atom_site_label_2
_geom_angle_atom_site_label_3
_geom_angle
_geom_angle_site_symmetry_1
_geom_angle_site_symmetry_3
_geom_angle_publ_flag
C1 Pd1 N2 87.72(10) . . ?
C1 Pd1 N1 86.57(10) . . ?
N2 Pd1 N1 173.94(9) . . ?
C1 Pd1 I1 175.60(8) . . ?
N2 Pd1 I1 92.92(6) . . ?
N1 Pd1 I1 92.93(6) . . ?
C13 N1 C14 121.4(2) . . ?
C13 N1 Pd1 120.87(18) . . ?
C14 N1 Pd1 117.63(16) . . ?
C2 C1 C6 119.5(2) . . ?
C2 C1 Pd1 119.0(2) . . ?
C6 C1 Pd1 121.3(2) . . ?
N1 C14 C19 108.4(2) . . ?
N1 C14 C15 115.6(2) . . ?
C19 C14 C15 110.8(2) . . ?
N2 C27 C32 109.3(2) . . ?
N2 C27 C28 115.1(2) . . ?
C32 C27 C28 111.4(2) . . ?
C21 C20 C25 117.7(3) . . ?
C21 C20 C2 118.3(2) . . ?
C25 C20 C2 124.0(2) . . ?
C11 C12 C7 120.0(3) . . ?
C11 C12 C13 116.7(3) . . ?
C7 C12 C13 123.1(3) . . ?
C5 C6 C1 119.7(3) . . ?
C5 C6 C7 119.4(3) . . ?
C1 C6 C7 120.9(2) . . ?
C8 C7 C12 118.0(3) . . ?
C8 C7 C6 118.7(3) . . ?
C12 C7 C6 123.4(2) . . ?
C24 C25 C20 120.2(2) . . ?
C24 C25 C26 114.6(2) . . ?
C20 C25 C26 125.2(2) . . ?
N1 C13 C12 124.1(2) . . ?
C3 C2 C1 119.8(3) . . ?
C3 C2 C20 118.4(3) . . ?
C1 C2 C20 121.7(2) . . ?
C23 C24 C25 120.7(3) . . ?
C14 C15 C16 110.0(2) . . ?
C21 C22 C23 119.8(3) . . ?
N2 C26 C25 123.9(2) . . ?
C10 C11 C12 121.0(3) . . ?
C14 C19 C18 110.8(2) . . ?
C4 C3 C2 120.5(3) . . ?
C27 C28 C29 110.3(2) . . ?
C3 C4 C5 119.8(3) . . ?
C4 C5 C6 120.7(3) . . ?
C22 C21 C20 122.0(3) . . ?
C30 C29 C28 112.0(3) . . ?
C27 C32 C31 110.7(3) . . ?
C24 C23 C22 119.5(3) . . ?
C9 C8 C7 121.4(3) . . ?
C18 C17 C16 110.4(3) . . ?
C17 C16 C15 112.0(2) . . ?
C29 C30 C31 111.0(3) . . ?
C11 C10 C9 119.2(3) . . ?
C17 C18 C19 111.3(3) . . ?
C8 C9 C10 120.2(3) . . ?
C30 C31 C32 111.0(3) . . ?
C26 N2 C27 121.5(2) . . ?
C26 N2 Pd1 121.47(18) . . ?
C27 N2 Pd1 116.81(16) . . ?

loop_
_geom_bond_atom_site_label_1
_geom_bond_atom_site_label_2
_geom_bond_distance
_geom_bond_site_symmetry_2
_geom_bond_publ_flag
Pd1 C1 1.980(3) . ?
Pd1 N2 2.034(2) . ?
Pd1 N1 2.033(2) . ?
Pd1 I1 2.7139(3) . ?
N1 C13 1.276(4) . ?
N1 C14 1.493(3) . ?
C1 C2 1.402(4) . ?
C1 C6 1.408(4) . ?
C14 C19 1.521(4) . ?
C14 C15 1.528(4) . ?
C27 N2 1.486(3) . ?
C27 C32 1.521(4) . ?
C27 C28 1.520(4) . ?
C20 C21 1.398(4) . ?
C20 C25 1.407(4) . ?
C20 C2 1.492(4) . ?
C12 C11 1.394(4) . ?
C12 C7 1.404(4) . ?
C12 C13 1.479(4) . ?
C6 C5 1.398(4) . ?
C6 C7 1.493(4) . ?
C7 C8 1.408(4) . ?
C25 C24 1.399(4) . ?
C25 C26 1.480(4) . ?
C2 C3 1.404(4) . ?
C24 C23 1.389(4) . ?
C15 C16 1.535(4) . ?
C22 C21 1.389(4) . ?
C22 C23 1.387(4) . ?
C26 N2 1.273(4) . ?
C11 C10 1.390(4) . ?
C19 C18 1.529(4) . ?
C3 C4 1.388(4) . ?
C28 C29 1.536(4) . ?
C4 C5 1.390(5) . ?
C29 C30 1.510(4) . ?
C32 C31 1.532(4) . ?
C8 C9 1.381(5) . ?
C17 C18 1.523(4) . ?
C17 C16 1.525(4) . ?
C30 C31 1.523(4) . ?
C10 C9 1.389(5) . ?
